data_9009535
loop_
_publ_author_name
'Simonov, M. A.'
'Egorov-Tismenko Y K'
'Belov, N. V.'

_publ_section_title
;
 Utochnennaya kristallicheskaya struktura chkalovita Na2Be[Si2O6]
;
_journal_name_full 'Doklady Akademii Nauk SSSR'
_journal_page_first 1319
_journal_page_last 1322
_journal_volume 225
_journal_year 1975
_chemical_formula_sum 'Be Na2 O6 Si2'
_chemical_name_mineral Chkalovite
_space_group_IT_number 43
_symmetry_space_group_name_Hall 'F 2 -2d'
_symmetry_space_group_name_H-M 'F d d 2'
_cell_angle_alpha 90
_cell_angle_beta 90
_cell_angle_gamma 90
_cell_length_a 21.129
_cell_length_b 6.881
_cell_length_c 21.1880
_cell_formula_units_Z 24
_cell_volume 3080.495
_database_code_amcsd 0012452
_exptl_crystal_density_diffrn 2.680
_cod_original_formula_sum 'Na2 Be Si2 O6'
_cod_database_code 9009535

loop_
_space_group_symop_operation_xyz
x,y,z
x,1/2+y,1/2+z
1/2+x,y,1/2+z
1/2+x,1/2+y,z
1/4+x,1/4-y,1/4+z
1/4+x,3/4-y,3/4+z
3/4+x,1/4-y,3/4+z
3/4+x,3/4-y,1/4+z
1/4-x,1/4+y,1/4+z
1/4-x,3/4+y,3/4+z
3/4-x,1/4+y,3/4+z
3/4-x,3/4+y,1/4+z
-x,1/2-y,1/2+z
-x,-y,+z
1/2-x,1/2-y,+z
1/2-x,-y,1/2+z

loop_
_atom_site_label
_atom_site_fract_x
_atom_site_fract_y
_atom_site_fract_z
_atom_site_U_iso_or_equiv
Na1 0.00000 0.00000 0.51160 0.01317
Na2 0.00000 0.00000 0.14020 0.01203
Na3 0.17320 0.00470 0.03060 0.01102
Na4 0.15820 0.01120 0.66460 0.00937
Be1 0.16850 0.01800 0.82590 0.00494
Be2 0.00000 0.00000 0.36490 0.00671
Si1 0.00000 0.00000 0.00000 0.00203
Si2 0.00000 0.50000 0.16010 0.00177
Si3 0.15000 0.01240 0.17540 0.00190
Si4 0.18370 0.50680 0.01180 0.00190
O1 0.01430 0.18860 0.70760 0.00646
O2 0.11110 0.08520 0.11540 0.00633
O3 0.18900 0.20140 0.20380 0.00671
O4 0.15090 0.20500 0.48160 0.00608
O5 0.22260 0.06970 0.57280 0.00532
O6 0.18830 0.19970 0.87030 0.00532
O7 0.11670 0.08430 0.77130 0.00519
O8 0.01790 0.18830 0.04060 0.00481
O9 0.05460 0.08080 0.41280 0.00519

loop_
_cod_related_entry_id
_cod_related_entry_database
_cod_related_entry_code
1 AMCSD 0012452
